data_7110718
loop_
_publ_author_name
'Zhang, Yuegang'
'Coppens, Philip'

_publ_section_title
;
 The change in the X-ray dipole moment as a quantitative measure of the
 polarizing effect of the molecular environment: application to a complex
 of p-amino-p&#x2032;-nitrobiphenyl with triphenylphosphine oxide
;
_journal_issue 23
_journal_name_full 'Chemical Communications'
_journal_page_first 2425
_journal_paper_doi 10.1039/a907473b
_journal_year 1999
_chemical_formula_sum 'C30 H25 N2 O3 P'
_chemical_formula_weight 492.49
_chemical_name_common
;
triphenylphosphine oxide p-amino-p'-nitrobiphenyl
;
_chemical_name_systematic
; 
 ? 
;
_space_group_IT_number 2
_symmetry_cell_setting triclinic
_symmetry_space_group_name_Hall '-P 1'
_symmetry_space_group_name_H-M 'P -1'
_atom_sites_solution_hydrogens geom
_atom_sites_solution_primary direct
_atom_sites_solution_secondary difmap
_audit_creation_method SHELXL-97
_cell_angle_alpha 106.122(4)
_cell_angle_beta 107.714(5)
_cell_angle_gamma 94.691(4)
_cell_formula_units_Z 2
_cell_length_a 9.2719(8)
_cell_length_b 10.4330(10)
_cell_length_c 14.4569(11)
_cell_measurement_reflns_used 800
_cell_measurement_temperature 90(1)
_cell_measurement_theta_max 52.27
_cell_measurement_theta_min 2.07
_cell_volume 1258.5(2)
_computing_cell_refinement SMART
_computing_data_collection SMART
_computing_data_reduction SAINT
_computing_molecular_graphics 'SHELXP-97 (Sheldrick, 1997)'
_computing_publication_material 'SHELXL-97 (Sheldrick, 1997)'
_computing_structure_refinement 'SHELXL-97 (Sheldrick, 1997)'
_computing_structure_solution 'SHELXS-97 (Sheldrick, 1990)'
_diffrn_ambient_temperature 90(1)
_diffrn_measured_fraction_theta_full 0.452
_diffrn_measured_fraction_theta_max 0.452
_diffrn_measurement_device_type 'SMART CCD 1K'
_diffrn_measurement_method 'oscillation around \w axis'
_diffrn_radiation_monochromator graphite
_diffrn_radiation_source 'fine-focus rotating anode'
_diffrn_radiation_type MoK\a
_diffrn_radiation_wavelength 0.71073
_diffrn_reflns_av_R_equivalents 0.0420
_diffrn_reflns_av_sigmaI/netI 0.0644
_diffrn_reflns_limit_h_max 20
_diffrn_reflns_limit_h_min -20
_diffrn_reflns_limit_k_max 23
_diffrn_reflns_limit_k_min -22
_diffrn_reflns_limit_l_max 25
_diffrn_reflns_limit_l_min -31
_diffrn_reflns_number 89125
_diffrn_reflns_theta_full 52.27
_diffrn_reflns_theta_max 52.27
_diffrn_reflns_theta_min 2.07
_exptl_absorpt_coefficient_mu 0.144
_exptl_absorpt_correction_type none
_exptl_crystal_colour 'orange red'
_exptl_crystal_density_diffrn 1.300
_exptl_crystal_density_method 'not measured'
_exptl_crystal_description plate
_exptl_crystal_F_000 516
_exptl_crystal_size_max 0.25
_exptl_crystal_size_mid 0.25
_exptl_crystal_size_min 0.13
_refine_diff_density_max 0.497
_refine_diff_density_min -0.327
_refine_diff_density_rms 0.058
_refine_ls_extinction_coef 0.0239(14)
_refine_ls_extinction_expression Fc^*^=kFc[1+0.001xFc^2^\l^3^/sin(2\q)]^-1/4^
_refine_ls_extinction_method SHELXL
_refine_ls_goodness_of_fit_ref 0.865
_refine_ls_hydrogen_treatment mixed
_refine_ls_matrix_type full
_refine_ls_number_parameters 426
_refine_ls_number_reflns 13140
_refine_ls_number_restraints 0
_refine_ls_restrained_S_all 0.865
_refine_ls_R_factor_all 0.0497
_refine_ls_R_factor_gt 0.0334
_refine_ls_shift/su_max 0.001
_refine_ls_shift/su_mean 0.000
_refine_ls_structure_factor_coef Fsqd
_refine_ls_weighting_details 'calc w=1/[\s^2^(Fo^2^)+(0.0344P)^2^+0.0000P] where P=(Fo^2^+2Fc^2^)/3'
_refine_ls_weighting_scheme calc
_refine_ls_wR_factor_gt 0.0837
_refine_ls_wR_factor_ref 0.0873
_reflns_number_gt 16028
_reflns_number_total 27997
_reflns_threshold_expression >4sigma(I)
_cod_data_source_file 907473bsup1.cif
_cod_data_source_block tppopanb
_cod_original_cell_volume 1258.47(19)
_cod_database_code 7110718

loop_
_symmetry_equiv_pos_as_xyz
'x, y, z'
'-x, -y, -z'

loop_
_atom_site_label
_atom_site_type_symbol
_atom_site_fract_x
_atom_site_fract_y
_atom_site_fract_z
_atom_site_U_iso_or_equiv
_atom_site_adp_type
_atom_site_occupancy
_atom_site_symmetry_multiplicity
_atom_site_calc_flag
C1 C 1.18021(8) 0.06195(8) 0.89328(6) 0.02033(13) Uani 1 1 d
C2 C 1.13859(8) 0.03375(8) 0.78685(6) 0.01966(13) Uani 1 1 d
C3 C 0.99789(8) 0.05473(8) 0.72942(6) 0.01890(13) Uani 1 1 d
C4 C 0.89286(8) 0.10690(8) 0.77588(6) 0.01797(12) Uani 1 1 d
C5 C 0.93678(9) 0.13807(9) 0.88270(6) 0.02065(13) Uani 1 1 d
C6 C 1.07682(9) 0.11690(9) 0.94060(6) 0.02177(14) Uani 1 1 d
C7 C 0.74191(8) 0.12679(8) 0.71453(6) 0.01876(13) Uani 1 1 d
C8 C 0.72306(10) 0.15718(9) 0.62330(7) 0.02303(14) Uani 1 1 d
C9 C 0.58136(10) 0.17412(9) 0.56397(7) 0.02547(16) Uani 1 1 d
C10 C 0.45675(9) 0.16085(9) 0.59701(7) 0.02470(16) Uani 1 1 d
C11 C 0.47045(9) 0.13212(10) 0.68699(8) 0.02715(17) Uani 1 1 d
C12 C 0.61273(9) 0.11443(9) 0.74522(7) 0.02348(15) Uani 1 1 d
N1 N 1.31794(8) 0.03711(9) 0.94817(7) 0.03006(17) Uani 1 1 d
N2 N 0.30543(10) 0.17452(9) 0.53390(7) 0.03265(18) Uani 1 1 d
O1 O 0.29409(10) 0.20090(8) 0.45465(6) 0.04155(19) Uani 1 1 d
O2 O 0.19539(9) 0.15763(11) 0.56309(8) 0.0522(2) Uani 1 1 d
C13 C 0.66768(7) 0.34462(7) 0.35491(5) 0.01459(11) Uani 1 1 d
C14 C 0.79953(8) 0.28622(8) 0.37885(6) 0.01975(13) Uani 1 1 d
C15 C 0.90252(8) 0.32558(9) 0.47871(6) 0.02192(14) Uani 1 1 d
C16 C 0.87539(8) 0.42465(9) 0.55518(6) 0.02070(14) Uani 1 1 d
C17 C 0.74599(9) 0.48482(9) 0.53233(6) 0.02122(14) Uani 1 1 d
C18 C 0.64159(8) 0.44469(8) 0.43233(6) 0.01813(12) Uani 1 1 d
C19 C 0.62685(7) 0.39140(7) 0.16284(6) 0.01500(11) Uani 1 1 d
C20 C 0.70430(8) 0.52525(8) 0.21606(6) 0.01971(13) Uani 1 1 d
C21 C 0.76362(10) 0.60116(9) 0.16586(8) 0.02472(15) Uani 1 1 d
C22 C 0.74741(10) 0.54373(10) 0.06343(7) 0.02533(16) Uani 1 1 d
C23 C 0.67184(10) 0.41075(9) 0.01044(7) 0.02321(15) Uani 1 1 d
C24 C 0.61064(8) 0.33441(8) 0.05951(6) 0.01820(12) Uani 1 1 d
C25 C 0.35852(7) 0.33406(7) 0.21734(5) 0.01414(11) Uani 1 1 d
C26 C 0.25162(8) 0.24038(8) 0.22729(6) 0.01820(12) Uani 1 1 d
C27 C 0.10145(8) 0.26243(9) 0.21400(7) 0.02166(14) Uani 1 1 d
C28 C 0.05704(8) 0.37711(9) 0.19048(6) 0.02159(14) Uani 1 1 d
C29 C 0.16380(8) 0.47289(9) 0.18369(7) 0.02256(15) Uani 1 1 d
C30 C 0.31460(8) 0.45176(8) 0.19742(6) 0.01899(13) Uani 1 1 d
P1 P 0.544193(19) 0.289329(19) 0.222868(14) 0.01309(4) Uani 1 1 d
O3 O 0.52924(6) 0.14016(6) 0.17206(4) 0.01785(10) Uani 1 1 d
H1A H 1.3429(15) 0.0513(14) 1.0146(11) 0.038(3) Uiso 1 1 d
H1B H 1.3677(16) -0.0180(14) 0.9139(11) 0.044(4) Uiso 1 1 d
H2 H 1.2078(13) -0.0044(12) 0.7537(9) 0.025(3) Uiso 1 1 d
H3 H 0.9748(12) 0.0318(11) 0.6576(9) 0.020(3) Uiso 1 1 d
H5 H 0.8694(13) 0.1764(12) 0.9178(9) 0.026(3) Uiso 1 1 d
H6 H 1.1019(14) 0.1398(12) 1.0112(10) 0.030(3) Uiso 1 1 d
H8 H 0.8119(14) 0.1679(12) 0.6038(9) 0.030(3) Uiso 1 1 d
H9 H 0.5679(13) 0.1933(12) 0.5012(9) 0.025(3) Uiso 1 1 d
H11 H 0.3801(15) 0.1184(14) 0.7050(10) 0.040(4) Uiso 1 1 d
H12 H 0.6190(14) 0.0919(13) 0.8081(10) 0.035(3) Uiso 1 1 d
H14 H 0.8189(13) 0.2199(12) 0.3241(9) 0.027(3) Uiso 1 1 d
H15 H 0.9895(14) 0.2824(13) 0.4941(9) 0.031(3) Uiso 1 1 d
H16 H 0.9447(13) 0.4535(12) 0.6236(9) 0.027(3) Uiso 1 1 d
H17 H 0.7287(14) 0.5561(13) 0.5853(10) 0.035(3) Uiso 1 1 d
H18 H 0.5516(13) 0.4858(12) 0.4175(9) 0.025(3) Uiso 1 1 d
H20 H 0.7192(13) 0.5653(12) 0.2858(9) 0.022(3) Uiso 1 1 d
H21 H 0.8157(14) 0.6900(13) 0.2019(10) 0.035(3) Uiso 1 1 d
H22 H 0.7889(15) 0.5978(13) 0.0303(10) 0.036(3) Uiso 1 1 d
H23 H 0.6598(13) 0.3724(12) -0.0615(9) 0.026(3) Uiso 1 1 d
H24 H 0.5571(13) 0.2424(13) 0.0219(9) 0.029(3) Uiso 1 1 d
H26 H 0.2838(13) 0.1590(12) 0.2446(9) 0.026(3) Uiso 1 1 d
H27 H 0.0278(14) 0.1964(13) 0.2196(10) 0.033(3) Uiso 1 1 d
H28 H -0.0428(14) 0.3897(13) 0.1816(9) 0.033(3) Uiso 1 1 d
H29 H 0.1328(14) 0.5560(13) 0.1686(10) 0.033(3) Uiso 1 1 d
H30 H 0.3905(13) 0.5202(12) 0.1941(9) 0.027(3) Uiso 1 1 d

loop_
_atom_site_aniso_label
_atom_site_aniso_U_11
_atom_site_aniso_U_22
_atom_site_aniso_U_33
_atom_site_aniso_U_23
_atom_site_aniso_U_13
_atom_site_aniso_U_12
C1 0.0165(2) 0.0146(3) 0.0229(3) -0.0002(3) 0.0029(2) 0.0015(2)
C2 0.0176(3) 0.0150(3) 0.0233(3) 0.0017(3) 0.0074(2) 0.0007(2)
C3 0.0192(3) 0.0159(3) 0.0201(3) 0.0041(3) 0.0070(2) -0.0003(2)
C4 0.0173(2) 0.0160(3) 0.0203(3) 0.0062(3) 0.0058(2) 0.0018(2)
C5 0.0199(3) 0.0211(3) 0.0207(3) 0.0052(3) 0.0073(2) 0.0062(3)
C6 0.0212(3) 0.0215(4) 0.0183(3) 0.0019(3) 0.0042(2) 0.0059(3)
C7 0.0188(3) 0.0161(3) 0.0212(3) 0.0077(3) 0.0052(2) 0.0023(2)
C8 0.0251(3) 0.0218(4) 0.0239(4) 0.0115(3) 0.0073(3) 0.0026(3)
C9 0.0310(4) 0.0210(4) 0.0232(4) 0.0109(3) 0.0040(3) 0.0047(3)
C10 0.0239(3) 0.0190(4) 0.0266(4) 0.0082(3) 0.0008(3) 0.0061(3)
C11 0.0207(3) 0.0314(4) 0.0332(4) 0.0162(4) 0.0084(3) 0.0090(3)
C12 0.0203(3) 0.0284(4) 0.0267(4) 0.0152(3) 0.0084(3) 0.0071(3)
N1 0.0214(3) 0.0327(4) 0.0237(3) -0.0031(3) -0.0001(2) 0.0112(3)
N2 0.0303(3) 0.0254(4) 0.0339(4) 0.0089(3) -0.0017(3) 0.0113(3)
O1 0.0457(4) 0.0352(4) 0.0332(4) 0.0143(3) -0.0055(3) 0.0120(3)
O2 0.0281(3) 0.0745(7) 0.0583(6) 0.0311(5) 0.0079(3) 0.0241(4)
C13 0.0139(2) 0.0154(3) 0.0146(3) 0.0046(2) 0.00522(19) 0.0032(2)
C14 0.0165(2) 0.0201(3) 0.0207(3) 0.0036(3) 0.0056(2) 0.0062(2)
C15 0.0162(2) 0.0242(4) 0.0236(4) 0.0079(3) 0.0034(2) 0.0063(3)
C16 0.0168(2) 0.0263(4) 0.0165(3) 0.0070(3) 0.0026(2) 0.0019(3)
C17 0.0199(3) 0.0252(4) 0.0152(3) 0.0022(3) 0.0051(2) 0.0046(3)
C18 0.0172(2) 0.0209(3) 0.0154(3) 0.0036(3) 0.0054(2) 0.0067(2)
C19 0.0136(2) 0.0152(3) 0.0173(3) 0.0057(2) 0.0065(2) 0.0024(2)
C20 0.0194(3) 0.0160(3) 0.0232(3) 0.0044(3) 0.0089(2) 0.0004(2)
C21 0.0235(3) 0.0182(4) 0.0341(4) 0.0103(3) 0.0113(3) -0.0002(3)
C22 0.0246(3) 0.0264(4) 0.0328(4) 0.0179(4) 0.0132(3) 0.0039(3)
C23 0.0259(3) 0.0276(4) 0.0217(4) 0.0133(3) 0.0108(3) 0.0057(3)
C24 0.0193(3) 0.0194(3) 0.0169(3) 0.0072(3) 0.0068(2) 0.0024(2)
C25 0.0128(2) 0.0158(3) 0.0132(3) 0.0039(2) 0.00466(18) 0.0009(2)
C26 0.0180(2) 0.0158(3) 0.0207(3) 0.0033(3) 0.0095(2) -0.0001(2)
C27 0.0164(2) 0.0223(4) 0.0234(4) 0.0012(3) 0.0099(2) -0.0027(3)
C28 0.0133(2) 0.0307(4) 0.0185(3) 0.0044(3) 0.0056(2) 0.0030(3)
C29 0.0175(3) 0.0303(4) 0.0253(4) 0.0145(3) 0.0085(2) 0.0092(3)
C30 0.0154(2) 0.0229(3) 0.0236(3) 0.0129(3) 0.0082(2) 0.0052(2)
P1 0.01348(6) 0.01259(8) 0.01304(8) 0.00324(6) 0.00528(5) 0.00157(5)
O3 0.0217(2) 0.0131(2) 0.0181(2) 0.00280(19) 0.00803(18) 0.00224(18)

loop_
_atom_type_symbol
_atom_type_description
_atom_type_scat_dispersion_real
_atom_type_scat_dispersion_imag
_atom_type_scat_source
C C 0.0033 0.0016 'International Tables Vol C Tables 4.2.6.8 and 6.1.1.4'
H H 0.0000 0.0000 'International Tables Vol C Tables 4.2.6.8 and 6.1.1.4'
N N 0.0061 0.0033 'International Tables Vol C Tables 4.2.6.8 and 6.1.1.4'
O O 0.0106 0.0060 'International Tables Vol C Tables 4.2.6.8 and 6.1.1.4'
P P 0.1023 0.0942 'International Tables Vol C Tables 4.2.6.8 and 6.1.1.4'

loop_
_geom_angle_atom_site_label_1
_geom_angle_atom_site_label_2
_geom_angle_atom_site_label_3
_geom_angle
_geom_angle_publ_flag
N1 C1 C2 120.25(7) yes
N1 C1 C6 121.92(8) yes
C2 C1 C6 117.83(7) yes
C3 C2 C1 121.19(7) yes
C2 C3 C4 121.24(7) yes
C5 C4 C3 117.30(7) yes
C5 C4 C7 121.46(7) yes
C3 C4 C7 121.25(7) yes
C6 C5 C4 121.83(7) yes
C5 C6 C1 120.57(8) yes
C8 C7 C12 118.13(7) yes
C8 C7 C4 120.87(7) yes
C12 C7 C4 121.00(7) yes
C9 C8 C7 121.56(8) yes
C10 C9 C8 118.44(8) yes
C11 C10 C9 121.93(7) yes
C11 C10 N2 118.88(8) yes
C9 C10 N2 119.18(8) yes
C10 C11 C12 119.00(8) yes
C11 C12 C7 120.94(8) yes
O1 N2 O2 123.39(8) yes
O1 N2 C10 118.63(9) yes
O2 N2 C10 117.97(9) yes
C18 C13 C14 119.37(7) yes
C18 C13 P1 123.59(5) yes
C14 C13 P1 116.99(5) yes
C15 C14 C13 120.54(7) yes
C16 C15 C14 119.70(7) yes
C15 C16 C17 120.42(7) yes
C16 C17 C18 120.04(7) yes
C17 C18 C13 119.92(6) yes
C20 C19 C24 119.55(7) yes
C20 C19 P1 121.98(6) yes
C24 C19 P1 118.46(6) yes
C21 C20 C19 119.94(8) yes
C22 C21 C20 120.14(8) yes
C23 C22 C21 120.21(8) yes
C22 C23 C24 120.15(8) yes
C23 C24 C19 120.00(8) yes
C30 C25 C26 119.50(6) yes
C30 C25 P1 123.33(5) yes
C26 C25 P1 117.04(5) yes
C27 C26 C25 119.99(7) yes
C28 C27 C26 120.18(7) yes
C27 C28 C29 120.20(6) yes
C28 C29 C30 119.88(7) yes
C29 C30 C25 120.17(7) yes
O3 P1 C13 112.38(3) yes
O3 P1 C25 111.01(3) yes
C13 P1 C25 108.38(3) yes
O3 P1 C19 112.58(3) yes
C13 P1 C19 105.52(3) yes
C25 P1 C19 106.63(3) yes

loop_
_geom_bond_atom_site_label_1
_geom_bond_atom_site_label_2
_geom_bond_distance
_geom_bond_publ_flag
C1 N1 1.3709(10) yes
C1 C2 1.4042(12) yes
C1 C6 1.4095(11) yes
C2 C3 1.3884(11) yes
C3 C4 1.4062(10) yes
C4 C5 1.4048(11) yes
C4 C7 1.4775(10) yes
C5 C6 1.3869(10) yes
C7 C8 1.4041(11) yes
C7 C12 1.4064(11) yes
C8 C9 1.3891(12) yes
C9 C10 1.3888(13) yes
C10 C11 1.3858(13) yes
C10 N2 1.4653(10) yes
C11 C12 1.3904(11) yes
N2 O1 1.2272(12) yes
N2 O2 1.2345(13) yes
C13 C18 1.3994(10) yes
C13 C14 1.4025(9) yes
C13 P1 1.7994(7) yes
C14 C15 1.3901(11) yes
C15 C16 1.3896(12) yes
C16 C17 1.3928(10) yes
C17 C18 1.3958(11) yes
C19 C20 1.4003(11) yes
C19 C24 1.4011(10) yes
C19 P1 1.8053(7) yes
C20 C21 1.3954(12) yes
C21 C22 1.3898(14) yes
C22 C23 1.3881(13) yes
C23 C24 1.3943(11) yes
C25 C30 1.4012(10) yes
C25 C26 1.4016(10) yes
C25 P1 1.8045(6) yes
C26 C27 1.3938(10) yes
C27 C28 1.3920(13) yes
C28 C29 1.3928(12) yes
C29 C30 1.3961(9) yes
P1 O3 1.4996(6) yes

loop_
_geom_hbond_atom_site_label_D
_geom_hbond_atom_site_label_H
_geom_hbond_atom_site_label_A
_geom_hbond_distance_DH
_geom_hbond_distance_HA
_geom_hbond_distance_DA
_geom_hbond_angle_DHA
_geom_hbond_site_symmetry_A
N1 H1A O3 0.882(14) 2.280(14) 3.0552(10) 146.6(12) 1_656
N1 H1B O3 0.902(14) 2.030(15) 2.9310(10) 176.2(13) 2_756
C15 H15 O2 0.953(12) 2.511(12) 3.4470(11) 167.4(10) 1_655
